data_4324797
loop_
_publ_author_name
'Claire Butler'
'Sandrine Goetz'
'Christopher M. Fitchett'
'Paul E. Kruger'
'Thorfinnur Gunnlaugsson'

_publ_contact_author_address
;Department of Chemisrty
University of Canterbury
Christchurch
New Zealand
;
_publ_contact_author_email gunnlaut@tcd.ie
_publ_contact_author_name 'Professor Thorfinnur Gunnlaugsson'
_publ_section_title
;
 Spontaneous Formation of Novel Luminescent Dinuclear Lanthanide Complexes
 That Emit in the Visible and Near-IR Regions
;
_journal_name_full 'Inorganic Chemistry'
_journal_page_first 2723
_journal_page_last 2725
_journal_paper_doi 10.1021/ic102578k
_journal_volume 50
_journal_year 2011
_chemical_formula_moiety 'C28 H40 Gd2 N4 Na2 O32, 2(H2 O), 2(O)'
_chemical_formula_sum 'C28 H44 Gd2 N4 Na2 O36'
_chemical_formula_weight 1373.15
_chemical_name_systematic
;
 ? 
;
_space_group_IT_number 2
_symmetry_Int_Tables_number 2
_symmetry_space_group_name_Hall '-P 1'
_symmetry_space_group_name_H-M 'P -1'
_atom_sites_solution_hydrogens geom
_atom_sites_solution_primary direct
_atom_sites_solution_secondary difmap
_audit_creation_date 2010-09-29
_audit_creation_method
;
  Olex2 1.1-alpha
  (compiled 2010.09.22 svn.r1431, GUI svn.r3251)
;
_cell_angle_alpha 63.471(2)
_cell_angle_beta 88.233(3)
_cell_angle_gamma 88.200(3)
_cell_formula_units_Z 2
_cell_length_a 12.9946(19)
_cell_length_b 13.2845(19)
_cell_length_c 14.280(2)
_cell_measurement_reflns_used 0
_cell_measurement_temperature 170(2)
_cell_measurement_theta_max 26.380
_cell_measurement_theta_min 3.224
_cell_volume 2204.1(5)
_computing_cell_refinement 'SAINT v6.02A (Bruker, 2001)'
_computing_data_collection 'SMART v5.630 (Bruker, 2003)'
_computing_data_reduction 'SAINT v6.02A (Bruker, 2001)'
_computing_molecular_graphics
;
O. V. Dolomanov, L. J. Bourhis, R. J. Gildea, J. A. K. Howard and H. Puschmann,
OLEX2: a complete structure solution, refinement and analysis program.
J. Appl. Cryst. (2009). 42, 339-341.
;
_computing_publication_material
;
O. V. Dolomanov, L. J. Bourhis, R. J. Gildea, J. A. K. Howard and H. Puschmann,
OLEX2: a complete structure solution, refinement and analysis program.
J. Appl. Cryst. (2009). 42, 339-341.
;
_computing_structure_refinement 'SHELXL-97 (Sheldrick, 2008)'
_computing_structure_solution 'SHELXS-97 (Sheldrick, 2008)'
_diffrn_ambient_temperature 170(2)
_diffrn_measured_fraction_theta_full 0.997
_diffrn_measured_fraction_theta_max 0.997
_diffrn_measurement_device_type 'CCD area detector'
_diffrn_measurement_method 'phi and omega scans'
_diffrn_radiation_monochromator graphite
_diffrn_radiation_source 'fine-focus sealed tube'
_diffrn_radiation_type MoK\a
_diffrn_radiation_wavelength 0.71073
_diffrn_reflns_av_R_equivalents 0.0342
_diffrn_reflns_av_sigmaI/netI 0.0467
_diffrn_reflns_limit_h_max 15
_diffrn_reflns_limit_h_min -15
_diffrn_reflns_limit_k_max 15
_diffrn_reflns_limit_k_min -15
_diffrn_reflns_limit_l_max 17
_diffrn_reflns_limit_l_min -17
_diffrn_reflns_number 18022
_diffrn_reflns_theta_full 25.25
_diffrn_reflns_theta_max 25.25
_diffrn_reflns_theta_min 1.57
_diffrn_source_current 40.0
_diffrn_source_power 2.0
_diffrn_source_target Mo
_diffrn_source_voltage 50.0
_exptl_absorpt_coefficient_mu 3.124
_exptl_absorpt_correction_T_max 0.8852
_exptl_absorpt_correction_T_min 0.5883
_exptl_absorpt_correction_type multi-scan
_exptl_absorpt_process_details
;
 SADABS v.2.10 (Bruker,2003) was used for absorption correction.
 R(int) was 0.0531 before and 0.0315 after correction.
 The Ratio of minimum to maximum transmission is 0.8080.
 The \l/2 correction factor is 0.0015
;
_exptl_crystal_colour colourless
_exptl_crystal_colour_primary colourless
_exptl_crystal_density_diffrn 2.069
_exptl_crystal_description block
_exptl_crystal_F_000 1356
_exptl_crystal_size_max 0.19
_exptl_crystal_size_mid 0.18
_exptl_crystal_size_min 0.04
_refine_diff_density_max 3.508
_refine_diff_density_min -1.698
_refine_diff_density_rms 0.169
_refine_ls_extinction_method none
_refine_ls_goodness_of_fit_ref 0.946
_refine_ls_hydrogen_treatment mixed
_refine_ls_matrix_type full
_refine_ls_number_parameters 766
_refine_ls_number_reflns 7969
_refine_ls_number_restraints 85
_refine_ls_restrained_S_all 0.972
_refine_ls_R_factor_all 0.0486
_refine_ls_R_factor_gt 0.0396
_refine_ls_shift/su_max 0.002
_refine_ls_shift/su_mean 0.000
_refine_ls_structure_factor_coef Fsqd
_refine_ls_weighting_details 'calc w=1/[\s^2^(Fo^2^)+(0.0536P)^2^+16.3829P] where P=(Fo^2^+2Fc^2^)/3'
_refine_ls_weighting_scheme calc
_refine_ls_wR_factor_gt 0.0962
_refine_ls_wR_factor_ref 0.1018
_reflns_number_gt 6765
_reflns_number_total 7969
_reflns_threshold_expression >2sigma(I)
_cod_data_source_file ic102578k_si_001_1.cif
_cod_data_source_block 3
_cod_original_cell_volume 2204.2(6)
_cod_database_code 4324797

loop_
_space_group_symop_id
_space_group_symop_operation_xyz
1 'x, y, z'
2 '-x, -y, -z'

loop_
_atom_site_label
_atom_site_type_symbol
_atom_site_fract_x
_atom_site_fract_y
_atom_site_fract_z
_atom_site_U_iso_or_equiv
_atom_site_adp_type
_atom_site_occupancy
_atom_site_symmetry_multiplicity
_atom_site_calc_flag
_atom_site_refinement_flags
_atom_site_disorder_assembly
_atom_site_disorder_group
Gd1 Gd 0.22548(2) -0.29271(2) 1.06614(2) 0.01079(9) Uani 1 1 d D . .
Gd2 Gd 0.28128(2) 0.27689(2) 0.48653(2) 0.01114(9) Uani 1 1 d D . .
N1 N 0.1433(4) -0.1021(4) 0.9369(4) 0.0120(10) Uani 1 1 d . . .
C2 C 0.1346(4) -0.0138(5) 0.9581(4) 0.0102(11) Uani 1 1 d . . .
C3 C 0.1146(4) 0.0945(5) 0.8808(4) 0.0126(12) Uani 1 1 d . . .
H3 H 0.1078 0.1546 0.8974 0.015 Uiso 1 1 calc R . .
C4 C 0.1049(4) 0.1115(5) 0.7767(5) 0.0134(12) Uani 1 1 d . . .
C5 C 0.1100(4) 0.0189(5) 0.7562(4) 0.0117(12) Uani 1 1 d . . .
H5 H 0.1021 0.0276 0.6885 0.014 Uiso 1 1 calc R . .
C6 C 0.1270(4) -0.0869(5) 0.8381(5) 0.0113(11) Uani 1 1 d . . .
N7 N 0.1636(4) -0.1511(4) 1.1351(4) 0.0120(10) Uani 1 1 d . . .
C8 C 0.1444(4) -0.0411(5) 1.0709(4) 0.0108(11) Uani 1 1 d . . .
C9 C 0.1326(4) 0.0384(5) 1.1091(5) 0.0142(12) Uani 1 1 d . . .
H9 H 0.1207 0.1138 1.0634 0.017 Uiso 1 1 calc R . .
C10 C 0.1387(4) 0.0038(5) 1.2166(4) 0.0122(12) Uani 1 1 d . . .
C11 C 0.1560(4) -0.1087(5) 1.2815(5) 0.0121(12) Uani 1 1 d . . .
H11 H 0.1590 -0.1343 1.3536 0.015 Uiso 1 1 calc R . .
C12 C 0.1691(4) -0.1837(5) 1.2382(4) 0.0116(12) Uani 1 1 d . . .
C13 C 0.0908(4) 0.2302(5) 0.6909(4) 0.0122(12) Uani 1 1 d . . .
O14 O 0.0461(3) 0.3011(3) 0.7145(3) 0.0176(9) Uani 1 1 d . . .
O15 O 0.1237(4) 0.2500(4) 0.6007(3) 0.0202(10) Uani 1 1 d . . .
C17 C 0.1301(4) -0.1951(5) 0.8270(5) 0.0142(12) Uani 1 1 d . . .
O18 O 0.1220(3) -0.1882(4) 0.7372(3) 0.0185(9) Uani 1 1 d . . .
O19 O 0.1416(3) -0.2846(3) 0.9111(3) 0.0191(9) Uani 1 1 d . . .
C20 C 0.1269(4) 0.0896(5) 1.2603(5) 0.0152(13) Uani 1 1 d . . .
O21 O 0.1239(3) 0.1910(4) 1.1968(3) 0.0202(10) Uani 1 1 d . . .
O22 O 0.1226(3) 0.0495(4) 1.3585(3) 0.0206(10) Uani 1 1 d . . .
C23 C 0.1908(4) -0.3075(5) 1.3034(5) 0.0133(12) Uani 1 1 d . . .
O24 O 0.2069(3) -0.3665(3) 1.2537(3) 0.0134(9) Uani 1 1 d . . .
O25 O 0.1919(4) -0.3463(4) 1.4005(3) 0.0209(10) Uani 1 1 d . . .
N26 N 0.3454(4) 0.0803(4) 0.6141(4) 0.0110(10) Uani 1 1 d . . .
C27 C 0.3592(4) -0.0050(5) 0.5876(5) 0.0123(12) Uani 1 1 d . . .
C28 C 0.3722(4) -0.1150(5) 0.6625(5) 0.0130(12) Uani 1 1 d . . .
H28 H 0.3794 -0.1725 0.6424 0.016 Uiso 1 1 calc R . .
C29 C 0.3745(4) -0.1400(5) 0.7680(4) 0.0120(12) Uani 1 1 d . . .
C30 C 0.3684(4) -0.0506(5) 0.7945(5) 0.0131(12) Uani 1 1 d . . .
H30 H 0.3736 -0.0635 0.8638 0.016 Uiso 1 1 calc R . .
C31 C 0.3544(4) 0.0572(5) 0.7159(4) 0.0106(11) Uani 1 1 d . . .
N32 N 0.3516(4) 0.1409(4) 0.4126(4) 0.0106(10) Uani 1 1 d . . .
C33 C 0.3626(4) 0.0294(5) 0.4733(5) 0.0122(12) Uani 1 1 d . . .
C34 C 0.3806(5) -0.0449(5) 0.4305(5) 0.0147(12) Uani 1 1 d . . .
H34 H 0.3897 -0.1213 0.4743 0.018 Uiso 1 1 calc R . .
C35 C 0.3852(4) -0.0059(5) 0.3221(5) 0.0118(12) Uani 1 1 d . . .
C36 C 0.3741(4) 0.1095(5) 0.2592(5) 0.0129(12) Uani 1 1 d . . .
H36 H 0.3774 0.1390 0.1866 0.016 Uiso 1 1 calc R . .
C37 C 0.3577(4) 0.1797(5) 0.3074(4) 0.0130(12) Uani 1 1 d . . .
C38 C 0.3790(4) -0.2620(5) 0.8523(5) 0.0132(12) Uani 1 1 d . . .
O39 O 0.3545(3) -0.2778(3) 0.9437(3) 0.0161(9) Uani 1 1 d . . .
O40 O 0.4042(4) -0.3370(4) 0.8255(3) 0.0225(10) Uani 1 1 d . . .
C41 C 0.3448(4) 0.1595(5) 0.7376(5) 0.0128(12) Uani 1 1 d . . .
O42 O 0.3269(3) 0.2532(3) 0.6582(3) 0.0159(9) Uani 1 1 d . . .
O43 O 0.3535(3) 0.1450(4) 0.8289(3) 0.0184(9) Uani 1 1 d . . .
C44 C 0.4007(4) -0.0891(5) 0.2757(5) 0.0121(12) Uani 1 1 d . . .
O45 O 0.4222(3) -0.1892(4) 0.3382(3) 0.0204(10) Uani 1 1 d . . .
O46 O 0.3870(3) -0.0523(4) 0.1796(3) 0.0174(9) Uani 1 1 d . . .
C47 C 0.3445(5) 0.3057(5) 0.2464(5) 0.0134(12) Uani 1 1 d . . .
O48 O 0.3300(3) 0.3600(3) 0.3011(3) 0.0166(9) Uani 1 1 d . . .
O49 O 0.3468(3) 0.3495(4) 0.1494(3) 0.0185(9) Uani 1 1 d . . .
Na51 Na 0.3494(2) 0.4285(2) 0.6593(2) 0.0230(6) Uani 1 1 d D . .
Na50 Na 0.0808(5) 0.5302(5) 0.9402(4) 0.0768(16) Uani 0.50 1 d PDU . 1
Na52 Na 0.0258(5) -0.3812(6) 1.5053(4) 0.0315(14) Uani 0.50 1 d P . 1
O50 O 0.0808(5) 0.5302(5) 0.9402(4) 0.0768(16) Uani 0.50 1 d PU A 2
O52 O 0.0085(7) -0.4543(9) 1.5069(8) 0.026(2) Uani 0.50 1 d P . 2
O53 O 0.0437(3) -0.3297(4) 1.1160(4) 0.0202(10) Uani 1 1 d D . .
H53A H -0.001(3) -0.326(7) 1.073(3) 0.030 Uiso 1 1 d D . .
H53B H 0.017(3) -0.321(6) 1.167(4) 0.030 Uiso 1 1 d D . .
O54 O 0.2002(3) -0.4834(4) 1.0936(3) 0.0185(9) Uani 1 1 d D . .
H54A H 0.186(5) -0.485(4) 1.037(3) 0.028 Uiso 1 1 d D . .
H54B H 0.256(3) -0.522(4) 1.112(5) 0.028 Uiso 1 1 d D . .
O55 O 0.3799(3) -0.4165(3) 1.1611(3) 0.0152(9) Uani 1 1 d D . .
H55A H 0.426(3) -0.419(5) 1.119(3) 0.023 Uiso 1 1 d D . .
H55B H 0.363(3) -0.481(3) 1.206(4) 0.023 Uiso 1 1 d D . .
O56 O 0.3579(3) -0.1724(4) 1.0713(3) 0.0168(9) Uani 1 1 d D . .
H56A H 0.417(2) -0.169(5) 1.044(5) 0.025 Uiso 1 1 d D . .
H56B H 0.354(4) -0.140(5) 1.110(5) 0.025 Uiso 1 1 d D . .
O57 O 0.1500(3) 0.1701(4) 0.4595(3) 0.0192(10) Uani 1 1 d D . .
H57A H 0.152(3) 0.143(6) 0.416(4) 0.029 Uiso 1 1 d D . .
H57B H 0.087(2) 0.167(6) 0.479(5) 0.029 Uiso 1 1 d D . .
O58 O 0.1429(4) 0.4137(4) 0.3829(3) 0.0198(10) Uani 1 1 d D . .
H58A H 0.114(5) 0.397(6) 0.341(4) 0.030 Uiso 1 1 d D . .
H58B H 0.174(5) 0.475(4) 0.351(5) 0.030 Uiso 1 1 d D . .
O59 O 0.4638(3) 0.2929(4) 0.4850(3) 0.0194(9) Uani 1 1 d D . .
H59A H 0.503(3) 0.323(6) 0.432(2) 0.029 Uiso 1 1 d D . .
H59B H 0.503(3) 0.255(5) 0.537(3) 0.029 Uiso 1 1 d D . .
O60 O 0.3196(3) 0.4661(3) 0.4724(3) 0.0164(9) Uani 1 1 d D . .
H60A H 0.269(3) 0.513(4) 0.455(5) 0.025 Uiso 1 1 d D . .
H60B H 0.370(3) 0.496(5) 0.431(4) 0.025 Uiso 1 1 d D . .
O61 O 0.3059(4) 0.3460(4) 0.8472(4) 0.0273(11) Uani 1 1 d D . .
H61A H 0.319(6) 0.277(2) 0.864(4) 0.041 Uiso 1 1 d D . .
H61B H 0.354(4) 0.371(5) 0.869(4) 0.041 Uiso 1 1 d D . .
O62 O 0.3907(6) 0.6019(6) 0.6626(6) 0.0574(18) Uani 1 1 d D . .
H62A H 0.361(7) 0.659(2) 0.611(4) 0.086 Uiso 1 1 d D . .
H62B H 0.370(7) 0.606(4) 0.718(3) 0.086 Uiso 1 1 d D . .
O63 O 0.5341(4) 0.3905(4) 0.6722(4) 0.0214(10) Uani 1 1 d D . .
H63A H 0.544(4) 0.327(3) 0.673(5) 0.032 Uiso 1 1 d D . .
H63B H 0.553(4) 0.390(6) 0.728(3) 0.032 Uiso 1 1 d D . .
O64 O 0.1617(5) 0.4944(5) 0.6405(4) 0.0414(14) Uani 1 1 d D . .
H64A H 0.123(6) 0.437(5) 0.669(6) 0.062 Uiso 1 1 d D . .
H64B H 0.159(7) 0.523(7) 0.683(6) 0.062 Uiso 1 1 d D . .
O65 O 0.1377(4) 0.3321(4) 0.9799(4) 0.0294(11) Uani 1 1 d D . .
H65A H 0.192(4) 0.321(7) 0.950(5) 0.044 Uiso 1 1 d D . .
H65B H 0.142(6) 0.287(6) 1.045(2) 0.044 Uiso 1 1 d D . .
O66 O 0.1790(8) 0.5976(8) 0.7686(7) 0.090(3) Uani 1 1 d DU . .
H66A H 0.150(5) 0.612(13) 0.710(3) 0.135 Uiso 1 1 d D . .
H66B H 0.237(6) 0.628(12) 0.754(5) 0.135 Uiso 1 1 d D . .
O67 O -0.0618(4) 0.6308(4) 0.7696(5) 0.0332(12) Uani 1 1 d D . .
H67A H -0.104(4) 0.578(4) 0.802(5) 0.050 Uiso 1 1 d D . .
H67B H -0.074(5) 0.685(4) 0.785(5) 0.050 Uiso 1 1 d D . .
O68 O 0.2477(6) 0.7377(7) 0.5401(6) 0.068(2) Uani 1 1 d . . .
O69 O 0.5614(4) 0.5649(4) 0.0595(3) 0.0202(10) Uani 1 1 d D . .
H69A H 0.574(6) 0.495(2) 0.082(5) 0.030 Uiso 1 1 d D . .
H69B H 0.569(6) 0.599(5) -0.0069(18) 0.030 Uiso 1 1 d D . .
O70 O -0.0666(5) 0.1500(6) 0.4701(4) 0.0502(17) Uani 1 1 d D . .
H70A H -0.078(9) 0.146(8) 0.414(4) 0.075 Uiso 1 1 d D . .
H70B H -0.059(9) 0.217(4) 0.461(8) 0.075 Uiso 1 1 d D . .
O71 O 0.5535(4) -0.1371(4) 0.9953(4) 0.0230(10) Uani 1 1 d D . .
H71A H 0.571(6) -0.088(5) 0.935(2) 0.035 Uiso 1 1 d D . .
H71B H 0.580(6) -0.127(6) 1.043(4) 0.035 Uiso 1 1 d D . .

loop_
_atom_site_aniso_label
_atom_site_aniso_U_11
_atom_site_aniso_U_22
_atom_site_aniso_U_33
_atom_site_aniso_U_23
_atom_site_aniso_U_13
_atom_site_aniso_U_12
Gd1 0.01665(16) 0.01009(16) 0.00830(15) -0.00640(12) -0.00119(11) -0.00058(11)
Gd2 0.01645(16) 0.00992(16) 0.00912(15) -0.00611(12) -0.00112(11) 0.00058(11)
N1 0.014(2) 0.012(2) 0.011(2) -0.006(2) -0.0016(19) -0.0017(19)
C2 0.011(3) 0.014(3) 0.007(3) -0.006(2) -0.001(2) 0.000(2)
C3 0.016(3) 0.014(3) 0.010(3) -0.008(2) 0.001(2) 0.000(2)
C4 0.010(3) 0.018(3) 0.011(3) -0.006(3) -0.001(2) -0.001(2)
C5 0.012(3) 0.014(3) 0.008(3) -0.004(2) -0.001(2) 0.000(2)
C6 0.009(3) 0.014(3) 0.014(3) -0.009(2) 0.000(2) -0.003(2)
N7 0.013(2) 0.014(3) 0.011(2) -0.008(2) -0.0007(19) 0.0023(19)
C8 0.014(3) 0.010(3) 0.009(3) -0.004(2) -0.004(2) 0.001(2)
C9 0.018(3) 0.013(3) 0.012(3) -0.006(2) -0.001(2) 0.001(2)
C10 0.013(3) 0.017(3) 0.011(3) -0.011(3) 0.001(2) -0.004(2)
C11 0.010(3) 0.017(3) 0.011(3) -0.008(2) -0.002(2) -0.001(2)
C12 0.008(3) 0.018(3) 0.011(3) -0.008(2) 0.000(2) -0.002(2)
C13 0.013(3) 0.012(3) 0.010(3) -0.004(2) -0.001(2) -0.003(2)
O14 0.024(2) 0.013(2) 0.015(2) -0.0063(18) 0.0037(18) 0.0007(18)
O15 0.038(3) 0.014(2) 0.010(2) -0.0061(18) 0.0016(19) -0.0038(19)
C17 0.014(3) 0.017(3) 0.014(3) -0.010(3) -0.001(2) -0.002(2)
O18 0.029(2) 0.016(2) 0.012(2) -0.0078(18) -0.0037(18) 0.0004(18)
O19 0.034(3) 0.012(2) 0.014(2) -0.0071(19) -0.0099(19) 0.0024(18)
C20 0.014(3) 0.020(3) 0.019(3) -0.016(3) -0.001(2) 0.003(2)
O21 0.030(2) 0.015(2) 0.021(2) -0.013(2) -0.0019(19) 0.0022(19)
O22 0.026(2) 0.025(2) 0.018(2) -0.016(2) 0.0020(19) -0.0016(19)
C23 0.016(3) 0.014(3) 0.012(3) -0.007(3) 0.000(2) 0.001(2)
O24 0.022(2) 0.009(2) 0.010(2) -0.0060(17) 0.0013(17) -0.0018(17)
O25 0.041(3) 0.015(2) 0.009(2) -0.0073(18) -0.0020(19) 0.008(2)
N26 0.015(2) 0.011(2) 0.010(2) -0.007(2) 0.0007(19) -0.0027(19)
C27 0.011(3) 0.016(3) 0.013(3) -0.009(3) 0.000(2) 0.000(2)
C28 0.016(3) 0.013(3) 0.015(3) -0.010(3) 0.004(2) -0.003(2)
C29 0.011(3) 0.013(3) 0.011(3) -0.005(2) 0.002(2) 0.001(2)
C30 0.016(3) 0.014(3) 0.011(3) -0.007(2) -0.002(2) 0.002(2)
C31 0.013(3) 0.014(3) 0.008(3) -0.008(2) 0.000(2) 0.000(2)
N32 0.013(2) 0.013(2) 0.008(2) -0.006(2) -0.0005(18) -0.0006(19)
C33 0.012(3) 0.012(3) 0.013(3) -0.006(2) 0.000(2) -0.001(2)
C34 0.020(3) 0.013(3) 0.014(3) -0.009(3) -0.005(2) 0.003(2)
C35 0.008(3) 0.016(3) 0.016(3) -0.011(3) -0.003(2) 0.000(2)
C36 0.013(3) 0.020(3) 0.009(3) -0.009(3) 0.001(2) -0.002(2)
C37 0.016(3) 0.013(3) 0.010(3) -0.005(2) 0.001(2) 0.000(2)
C38 0.016(3) 0.014(3) 0.013(3) -0.008(3) -0.003(2) 0.001(2)
O39 0.025(2) 0.013(2) 0.011(2) -0.0070(18) 0.0034(17) -0.0007(18)
O40 0.044(3) 0.012(2) 0.012(2) -0.0060(18) 0.001(2) 0.004(2)
C41 0.013(3) 0.014(3) 0.017(3) -0.012(3) 0.001(2) -0.001(2)
O42 0.027(2) 0.012(2) 0.011(2) -0.0068(18) -0.0050(17) 0.0015(17)
O43 0.030(2) 0.015(2) 0.014(2) -0.0102(19) -0.0029(18) 0.0002(18)
C44 0.011(3) 0.015(3) 0.015(3) -0.011(3) -0.001(2) 0.000(2)
O45 0.030(2) 0.018(2) 0.018(2) -0.013(2) -0.0076(19) 0.0072(19)
O46 0.024(2) 0.020(2) 0.014(2) -0.0120(19) -0.0020(18) 0.0007(18)
C47 0.018(3) 0.012(3) 0.011(3) -0.006(2) 0.003(2) 0.000(2)
O48 0.026(2) 0.014(2) 0.012(2) -0.0081(18) 0.0011(18) 0.0007(18)
O49 0.028(2) 0.017(2) 0.011(2) -0.0075(18) 0.0019(18) 0.0024(18)
Na51 0.0284(14) 0.0215(14) 0.0261(14) -0.0168(12) 0.0019(11) -0.0029(11)
Na50 0.134(3) 0.055(3) 0.056(3) -0.038(2) -0.005(2) 0.007(2)
Na52 0.032(3) 0.030(4) 0.020(3) -0.002(3) 0.007(2) 0.011(3)
O50 0.134(3) 0.055(3) 0.056(3) -0.038(2) -0.005(2) 0.007(2)
O52 0.019(5) 0.029(6) 0.023(5) -0.006(5) 0.004(4) 0.006(5)
O53 0.018(2) 0.028(3) 0.022(2) -0.019(2) -0.0033(19) -0.0012(19)
O54 0.024(2) 0.015(2) 0.018(2) -0.0096(19) -0.0058(19) 0.0024(18)
O55 0.020(2) 0.014(2) 0.012(2) -0.0063(18) 0.0023(17) -0.0026(18)
O56 0.020(2) 0.020(2) 0.020(2) -0.018(2) 0.0048(18) -0.0054(18)
O57 0.019(2) 0.029(3) 0.023(2) -0.023(2) 0.0015(19) -0.0050(19)
O58 0.029(3) 0.015(2) 0.015(2) -0.0060(19) -0.0067(19) -0.0024(19)
O59 0.020(2) 0.021(2) 0.017(2) -0.007(2) -0.0012(18) -0.0003(19)
O60 0.018(2) 0.013(2) 0.018(2) -0.0066(18) -0.0005(18) -0.0009(17)
O61 0.029(3) 0.022(3) 0.039(3) -0.021(2) -0.008(2) 0.007(2)
O62 0.072(5) 0.052(4) 0.055(4) -0.031(4) 0.014(4) -0.008(3)
O63 0.030(3) 0.021(2) 0.022(2) -0.017(2) -0.004(2) 0.001(2)
O64 0.072(4) 0.026(3) 0.027(3) -0.012(2) 0.000(3) -0.022(3)
O65 0.025(3) 0.038(3) 0.022(3) -0.010(2) -0.003(2) -0.006(2)
O66 0.136(5) 0.076(4) 0.080(4) -0.056(4) -0.017(4) 0.028(4)
O67 0.037(3) 0.018(2) 0.051(3) -0.021(2) 0.014(2) -0.009(2)
O68 0.081(5) 0.070(5) 0.058(5) -0.031(4) -0.009(4) -0.008(4)
O69 0.030(3) 0.015(2) 0.015(2) -0.0061(19) 0.0005(19) 0.0021(19)
O70 0.027(3) 0.088(5) 0.025(3) -0.015(3) -0.001(2) -0.003(3)
O71 0.028(3) 0.026(3) 0.015(2) -0.008(2) -0.003(2) -0.003(2)

loop_
_atom_type_symbol
_atom_type_description
_atom_type_scat_dispersion_real
_atom_type_scat_dispersion_imag
_atom_type_scat_source
C C 0.0033 0.0016 'International Tables Vol C Tables 4.2.6.8 and 6.1.1.4'
H H 0.0000 0.0000 'International Tables Vol C Tables 4.2.6.8 and 6.1.1.4'
N N 0.0061 0.0033 'International Tables Vol C Tables 4.2.6.8 and 6.1.1.4'
O O 0.0106 0.0060 'International Tables Vol C Tables 4.2.6.8 and 6.1.1.4'
Na Na 0.0362 0.0249 'International Tables Vol C Tables 4.2.6.8 and 6.1.1.4'
Gd Gd -0.1653 3.9035 'International Tables Vol C Tables 4.2.6.8 and 6.1.1.4'

loop_
_geom_angle_atom_site_label_1
_geom_angle_atom_site_label_2
_geom_angle_atom_site_label_3
_geom_angle
_geom_angle_site_symmetry_1
_geom_angle_site_symmetry_3
Gd1 O19 Na50 111.9(2) . 1_545
Gd1 O53 H53A 122(3) . .
Gd1 O53 H53B 122(3) . .
Gd1 O54 Na50 106.5(2) . 1_545
Gd1 O54 H54A 111(4) . .
Gd1 O54 H54B 111(4) . .
Gd1 O55 H55A 112(3) . .
Gd1 O55 H55B 113(3) . .
Gd1 O56 H56A 123(3) . .
Gd1 O56 H56B 123(3) . .
Gd2 O15 Na52 110.76(19) . 2_557
Gd2 O57 H57A 127(3) . .
Gd2 O57 H57B 126(3) . .
Gd2 O58 Na52 110.5(2) . 2_557
Gd2 O58 H58A 114(5) . .
Gd2 O58 H58B 104(5) . .
Gd2 O59 H59A 126(3) . .
Gd2 O59 H59B 125(3) . .
Gd2 O60 Na51 103.78(16) . .
Gd2 O60 H60A 116(5) . .
Gd2 O60 H60B 112(5) . .
N1 Gd1 Na50 93.41(13) . 1_545
N1 C2 C3 122.0(5) . .
N1 C2 C8 115.0(5) . .
N1 C6 C5 122.0(5) . .
N1 C6 C17 113.7(5) . .
C2 N1 Gd1 122.3(4) . .
C2 N1 C6 119.2(5) . .
C2 C3 H3 120.6 . .
C2 C3 C4 118.7(5) . .
C3 C2 C8 122.9(5) . .
C3 C4 C13 119.0(5) . .
C4 C3 H3 120.6 . .
C4 C5 H5 120.5 . .
C4 C5 C6 119.0(5) . .
C4 C13 Na52 145.5(4) . 2_557
C5 C4 C3 118.8(5) . .
C5 C4 C13 122.2(5) . .
C5 C6 C17 124.3(5) . .
C6 N1 Gd1 117.3(4) . .
C6 C5 H5 120.5 . .
N7 Gd1 N1 60.94(15) . .
N7 Gd1 Na50 133.95(14) . 1_545
N7 C8 C2 114.7(5) . .
N7 C8 C9 121.7(5) . .
N7 C12 C11 122.4(5) . .
N7 C12 C23 114.9(5) . .
C8 N7 Gd1 122.6(4) . .
C8 C9 H9 120.4 . .
C8 C9 C10 119.3(5) . .
C9 C8 C2 123.5(5) . .
C9 C10 C20 120.3(5) . .
C10 C9 H9 120.4 . .
C10 C11 H11 120.3 . .
C10 C11 C12 119.4(5) . .
C11 C10 C9 118.5(5) . .
C11 C10 C20 121.2(5) . .
C11 C12 C23 122.7(5) . .
C12 N7 Gd1 117.6(4) . .
C12 N7 C8 118.6(5) . .
C12 C11 H11 120.3 . .
C13 O14 Na52 79.7(3) . 2_557
C13 O15 Gd2 145.2(4) . .
C13 O15 Na52 98.1(4) . 2_557
C13 Na52 Na52 95.2(3) 2_557 2_548
O14 C13 C4 117.9(5) . .
O14 C13 O15 124.9(5) . .
O14 C13 Na52 76.3(3) . 2_557
O14 Na52 C13 23.99(14) 2_557 2_557
O14 Na52 Na52 77.0(2) 2_557 2_548
O15 Gd2 N26 89.19(14) . .
O15 Gd2 N32 126.45(14) . .
O15 Gd2 Na51 76.53(10) . .
O15 C13 C4 117.3(5) . .
O15 C13 Na52 57.7(3) . 2_557
O15 Na52 C13 24.22(15) 2_557 2_557
O15 Na52 O14 46.27(16) 2_557 2_557
O15 Na52 Na52 101.8(3) 2_557 2_548
O15 Na52 O58 67.90(19) 2_557 2_557
O15 Na52 O64 169.1(3) 2_557 1_546
C17 O19 Gd1 123.7(4) . .
C17 O19 Na50 124.4(4) . 1_545
O18 C17 C6 117.9(5) . .
O18 C17 O19 126.4(6) . .
O19 Gd1 N1 62.17(14) . .
O19 Gd1 N7 117.83(15) . .
O19 Gd1 Na50 34.07(13) . 1_545
O19 Gd1 O55 127.18(14) . .
O19 C17 C6 115.7(5) . .
O19 Na50 Gd1 34.05(12) 1_565 1_565
O19 Na50 Na50 112.7(3) 1_565 2_567
O19 Na50 O54 67.9(2) 1_565 1_565
O19 Na50 O65 144.0(3) 1_565 .
O19 Na50 O66 76.8(3) 1_565 .
O19 Na50 O67 91.9(2) 1_565 .
O21 C20 C10 117.7(5) . .
O21 C20 O22 126.5(5) . .
O22 C20 C10 115.8(5) . .
C23 O24 Gd1 125.4(4) . .
C23 O25 Na52 120.5(4) . .
O24 Gd1 N1 122.78(14) . .
O24 Gd1 N7 63.87(14) . .
O24 Gd1 O19 142.74(14) . .
O24 Gd1 Na50 115.00(13) . 1_545
O24 Gd1 O53 70.86(14) . .
O24 Gd1 O54 85.97(14) . .
O24 Gd1 O55 68.06(13) . .
O24 C23 C12 116.6(5) . .
O25 C23 C12 119.2(5) . .
O25 C23 O24 124.1(5) . .
O25 Na52 C13 90.5(2) . 2_557
O25 Na52 O14 76.95(19) . 2_557
O25 Na52 O15 112.7(2) . 2_557
O25 Na52 Na52 95.6(3) . 2_548
O25 Na52 O58 177.9(4) . 2_557
O25 Na52 O64 75.7(2) . 1_546
N26 Gd2 N32 61.04(15) . .
N26 Gd2 Na51 96.67(11) . .
N26 C27 C28 121.6(5) . .
N26 C27 C33 115.0(5) . .
N26 C31 C30 122.9(5) . .
N26 C31 C41 114.7(5) . .
C27 N26 Gd2 123.3(4) . .
C27 N26 C31 118.2(5) . .
C27 C28 H28 119.9 . .
C27 C28 C29 120.2(5) . .
C28 C27 C33 123.4(5) . .
C28 C29 C30 118.1(5) . .
C28 C29 C38 120.7(5) . .
C29 C28 H28 119.9 . .
C29 C30 H30 120.6 . .
C30 C29 C38 121.2(5) . .
C30 C31 C41 122.4(5) . .
C31 N26 Gd2 118.1(4) . .
C31 C30 C29 118.7(5) . .
C31 C30 H30 120.6 . .
N32 Gd2 Na51 144.19(11) . .
N32 C33 C27 114.7(5) . .
N32 C33 C34 121.6(5) . .
N32 C37 C36 123.0(5) . .
N32 C37 C47 114.4(5) . .
C33 N32 Gd2 122.1(4) . .
C33 N32 C37 118.4(5) . .
C33 C34 H34 119.8 . .
C33 C34 C35 120.4(6) . .
C34 C33 C27 123.7(5) . .
C34 C35 C44 120.0(5) . .
C35 C34 H34 119.8 . .
C35 C36 H36 120.7 . .
C35 C36 C37 118.5(5) . .
C36 C35 C34 118.0(5) . .
C36 C35 C44 122.0(5) . .
C36 C37 C47 122.6(5) . .
C37 N32 Gd2 118.2(4) . .
C37 C36 H36 120.7 . .
C38 O39 Gd1 148.7(4) . .
O39 Gd1 N1 91.07(15) . .
O39 Gd1 N7 130.25(15) . .
O39 Gd1 O19 72.41(15) . .
O39 Gd1 O24 138.01(14) . .
O39 Gd1 Na50 83.48(14) . 1_545
O39 Gd1 O53 146.04(14) . .
O39 Gd1 O54 88.19(15) . .
O39 Gd1 O55 70.84(14) . .
O39 Gd1 O56 70.93(14) . .
O39 C38 C29 115.9(5) . .
O40 C38 C29 118.4(5) . .
O40 C38 O39 125.6(6) . .
C41 O42 Gd2 125.8(3) . .
C41 O42 Na51 122.6(4) . .
O42 Gd2 O15 69.12(14) . .
O42 Gd2 N26 64.05(14) . .
O42 Gd2 N32 121.68(14) . .
O42 Gd2 O48 145.57(14) . .
O42 Gd2 Na51 33.84(10) . .
O42 Gd2 O58 121.63(14) . .
O42 Gd2 O60 72.01(14) . .
O42 C41 C31 115.6(5) . .
O42 Na51 Gd2 34.74(10) . .
O42 Na51 O60 72.33(15) . .
O42 Na51 O61 90.75(17) . .
O42 Na51 O62 174.2(2) . .
O42 Na51 O63 88.90(17) . .
O42 Na51 O64 98.36(18) . .
O43 C41 C31 118.3(5) . .
O43 C41 O42 126.1(5) . .
O45 C44 C35 117.0(5) . .
O46 C44 C35 117.1(5) . .
O46 C44 O45 125.9(5) . .
C47 O48 Gd2 125.5(4) . .
O48 Gd2 O15 139.51(14) . .
O48 Gd2 N26 121.35(14) . .
O48 Gd2 N32 62.82(14) . .
O48 Gd2 Na51 120.31(11) . .
O48 Gd2 O58 70.94(14) . .
O48 Gd2 O60 84.58(14) . .
O48 C47 C37 115.9(5) . .
O49 C47 C37 119.5(5) . .
O49 C47 O48 124.6(5) . .
Na51 O42 Gd2 111.42(17) . .
Na51 O60 H60A 102(5) . .
Na51 O60 H60B 114(5) . .
Na51 O61 H61A 100(4) . .
Na51 O61 H61B 101(4) . .
Na51 O62 H62A 110(3) . .
Na51 O62 H62B 114(3) . .
Na51 O63 H63A 107(4) . .
Na51 O63 H63B 108(4) . .
Na51 O64 Na52 143.3(3) . 1_564
Na51 O64 H64A 110(7) . .
Na51 O64 H64B 100(7) . .
Na50 Na50 Gd1 100.1(2) 2_567 1_565
Na50 Na50 O54 93.2(3) 2_567 1_565
Na50 Na50 O67 85.6(3) 2_567 .
Na50 O54 H54A 24(4) 1_545 .
Na50 O54 H54B 125(4) 1_545 .
Na50 O65 H65A 120(6) . .
Na50 O65 H65B 115(6) . .
Na50 O66 H66A 123(4) . .
Na50 O66 H66B 127(4) . .
Na50 O67 H67A 91(5) . .
Na50 O67 H67B 91(5) . .
Na52 O58 H58A 91(5) 2_557 .
Na52 O58 H58B 127(5) 2_557 .
Na52 O64 H64A 94(7) 1_564 .
Na52 O64 H64B 101(7) 1_564 .
O53 Gd1 N1 79.89(15) . .
O53 Gd1 N7 73.05(15) . .
O53 Gd1 O19 74.45(15) . .
O53 Gd1 Na50 64.69(14) . 1_545
O53 Gd1 O55 126.83(15) . .
H53A O53 H53B 112(5) . .
O54 Gd1 N1 131.95(15) . .
O54 Gd1 N7 141.42(15) . .
O54 Gd1 O19 71.99(14) . .
O54 Gd1 Na50 38.81(13) . 1_545
O54 Gd1 O53 74.65(15) . .
O54 Gd1 O55 70.27(14) . .
O54 Na50 Gd1 34.68(12) 1_565 1_565
O54 Na50 O67 157.6(2) 1_565 .
H54A O54 H54B 103(4) . .
O55 Gd1 N1 152.11(14) . .
O55 Gd1 N7 114.79(14) . .
O55 Gd1 Na50 104.97(13) . 1_545
H55A O55 H55B 112(5) . .
O56 Gd1 N1 82.45(15) . .
O56 Gd1 N7 65.57(14) . .
O56 Gd1 O19 127.62(15) . .
O56 Gd1 O24 88.30(14) . .
O56 Gd1 Na50 153.93(13) . 1_545
O56 Gd1 O53 138.54(14) . .
O56 Gd1 O54 140.96(15) . .
O56 Gd1 O55 71.78(14) . .
H56A O56 H56B 113(5) . .
O57 Gd2 O15 66.00(14) . .
O57 Gd2 N26 81.82(15) . .
O57 Gd2 N32 66.42(14) . .
O57 Gd2 O42 122.96(15) . .
O57 Gd2 O48 90.88(14) . .
O57 Gd2 Na51 142.50(11) . .
O57 Gd2 O58 72.91(15) . .
O57 Gd2 O60 143.25(15) . .
H57A O57 H57B 105(4) . .
O58 Gd2 O15 70.63(15) . .
O58 Gd2 N26 152.37(15) . .
O58 Gd2 N32 116.00(14) . .
O58 Gd2 Na51 96.67(11) . .
O58 Na52 C13 90.4(2) 2_557 2_557
O58 Na52 O14 104.5(2) 2_557 2_557
O58 Na52 Na52 86.2(3) 2_557 2_548
H58A O58 H58B 110(5) . .
O59 Gd2 O15 142.14(15) . .
O59 Gd2 N26 75.55(15) . .
O59 Gd2 N32 75.87(15) . .
O59 Gd2 O42 73.06(15) . .
O59 Gd2 O48 75.87(15) . .
O59 Gd2 Na51 71.27(11) . .
O59 Gd2 O57 141.94(15) . .
O59 Gd2 O58 131.81(15) . .
O59 Gd2 O60 71.85(15) . .
H59A O59 H59B 107(4) . .
O60 Gd2 O15 94.73(14) . .
O60 Gd2 N26 131.03(14) . .
O60 Gd2 N32 138.70(14) . .
O60 Gd2 Na51 38.40(10) . .
O60 Gd2 O58 71.15(14) . .
O60 Na51 Gd2 37.83(10) . .
O60 Na51 O64 79.73(17) . .
H60A O60 H60B 109(3) . .
O61 Na51 Gd2 121.53(14) . .
O61 Na51 O60 153.68(19) . .
O61 Na51 O64 83.09(18) . .
H61A O61 H61B 109(5) . .
O62 Na51 Gd2 146.9(2) . .
O62 Na51 O60 109.1(2) . .
O62 Na51 O61 89.8(2) . .
O62 Na51 O63 85.3(2) . .
O62 Na51 O64 87.5(2) . .
H62A O62 H62B 106(3) . .
O63 Na51 Gd2 98.96(12) . .
O63 Na51 O60 101.13(17) . .
O63 Na51 O61 98.48(18) . .
O63 Na51 O64 172.6(2) . .
H63A O63 H63B 111(5) . .
O64 Na51 Gd2 86.26(14) . .
O64 Na52 C13 165.9(3) 1_546 2_557
O64 Na52 O14 144.6(3) 1_546 2_557
O64 Na52 Na52 83.7(3) 1_546 2_548
O64 Na52 O58 103.5(2) 1_546 2_557
H64A O64 H64B 104(5) . .
O65 Na50 Gd1 121.2(2) . 1_565
O65 Na50 Na50 94.6(3) . 2_567
O65 Na50 O54 88.4(2) . 1_565
O65 Na50 O67 114.0(2) . .
H65A O65 H65B 106(5) . .
O66 Na50 Gd1 99.4(3) . 1_565
O66 Na50 Na50 155.1(5) . 2_567
O66 Na50 O54 111.6(4) . 1_565
O66 Na50 O65 88.3(3) . .
O66 Na50 O67 70.7(3) . .
H66A O66 H66B 108(5) . .
O67 Na50 Gd1 123.58(19) . 1_565
H67A O67 H67B 110(3) . .
H69A O69 H69B 110(5) . .
H70A O70 H70B 113(5) . .
H71A O71 H71B 112(5) . .

loop_
_geom_bond_atom_site_label_1
_geom_bond_atom_site_label_2
_geom_bond_distance
_geom_bond_site_symmetry_2
Gd1 N1 2.596(5) .
Gd1 N7 2.582(5) .
Gd1 O19 2.456(4) .
Gd1 O24 2.413(4) .
Gd1 O39 2.332(4) .
Gd1 O53 2.447(4) .
Gd1 O54 2.415(4) .
Gd1 O55 2.557(4) .
Gd1 O56 2.409(4) .
Gd2 O15 2.510(4) .
Gd2 N26 2.557(5) .
Gd2 N32 2.598(5) .
Gd2 O42 2.419(4) .
Gd2 O48 2.442(4) .
Gd2 O57 2.399(4) .
Gd2 O58 2.506(4) .
Gd2 O59 2.387(4) .
Gd2 O60 2.495(4) .
N1 C2 1.337(7) .
N1 C6 1.355(7) .
C2 C3 1.390(8) .
C2 C8 1.493(7) .
C3 H3 0.9300 .
C3 C4 1.409(8) .
C4 C5 1.385(8) .
C4 C13 1.514(8) .
C5 H5 0.9300 .
C5 C6 1.385(8) .
C6 C17 1.514(8) .
N7 C8 1.353(7) .
N7 C12 1.340(7) .
C8 C9 1.391(8) .
C9 H9 0.9300 .
C9 C10 1.396(8) .
C10 C11 1.378(8) .
C10 C20 1.527(8) .
C11 H11 0.9300 .
C11 C12 1.392(8) .
C12 C23 1.506(8) .
C13 O14 1.254(7) .
C13 O15 1.258(7) .
C13 Na52 3.036(8) 2_557
O14 Na52 2.998(7) 2_557
O15 Na52 2.591(7) 2_557
C17 O18 1.251(7) .
C17 O19 1.265(7) .
O19 Na50 2.457(7) 1_545
C20 O21 1.244(8) .
C20 O22 1.258(7) .
C23 O24 1.280(7) .
C23 O25 1.246(7) .
O25 Na52 2.521(7) .
N26 C27 1.351(7) .
N26 C31 1.353(7) .
C27 C28 1.381(8) .
C27 C33 1.485(8) .
C28 H28 0.9300 .
C28 C29 1.391(8) .
C29 C30 1.397(8) .
C29 C38 1.529(8) .
C30 H30 0.9300 .
C30 C31 1.380(8) .
C31 C41 1.525(8) .
N32 C33 1.347(8) .
N32 C37 1.353(7) .
C33 C34 1.385(8) .
C34 H34 0.9300 .
C34 C35 1.396(8) .
C35 C36 1.394(8) .
C35 C44 1.527(8) .
C36 H36 0.9300 .
C36 C37 1.394(8) .
C37 C47 1.509(8) .
C38 O39 1.257(7) .
C38 O40 1.249(7) .
C41 O42 1.275(7) .
C41 O43 1.237(7) .
O42 Na51 2.364(5) .
C44 O45 1.255(7) .
C44 O46 1.251(7) .
C47 O48 1.286(7) .
C47 O49 1.239(7) .
Na51 O60 2.527(5) .
Na51 O61 2.457(6) .
Na51 O62 2.403(7) .
Na51 O63 2.432(5) .
Na51 O64 2.546(7) .
Na50 O19 2.457(7) 1_565
Na50 Na50 2.574(13) 2_567
Na50 O54 2.660(7) 1_565
Na50 O65 2.524(8) .
Na50 O66 2.522(11) .
Na50 O67 2.893(9) .
Na52 C13 3.036(8) 2_557
Na52 O14 2.998(7) 2_557
Na52 O15 2.591(7) 2_557
Na52 Na52 3.315(15) 2_548
Na52 O58 2.601(7) 2_557
Na52 O64 2.600(9) 1_546
O52 O52 1.34(2) 2_548
O53 H53A 0.84(2) .
O53 H53B 0.84(2) .
O54 Na50 2.660(7) 1_545
O54 H54A 0.84(2) .
O54 H54B 0.86(2) .
O55 H55A 0.85(2) .
O55 H55B 0.84(2) .
O56 H56A 0.84(2) .
O56 H56B 0.84(2) .
O57 H57A 0.85(2) .
O57 H57B 0.86(2) .
O58 Na52 2.601(7) 2_557
O58 H58A 0.83(2) .
O58 H58B 0.84(2) .
O59 H59A 0.84(2) .
O59 H59B 0.85(2) .
O60 H60A 0.86(2) .
O60 H60B 0.85(2) .
O61 H61A 0.86(2) .
O61 H61B 0.84(2) .
O62 H62A 0.876(11) .
O62 H62B 0.856(11) .
O63 H63A 0.85(2) .
O63 H63B 0.84(2) .
O64 Na52 2.600(9) 1_564
O64 H64A 0.86(2) .
O64 H64B 0.85(2) .
O65 H65A 0.86(2) .
O65 H65B 0.86(2) .
O66 H66A 0.87(2) .
O66 H66B 0.84(2) .
O67 H67A 0.847(11) .
O67 H67B 0.848(11) .
O69 H69A 0.85(2) .
O69 H69B 0.85(2) .
O70 H70A 0.85(2) .
O70 H70B 0.84(2) .
O71 H71A 0.85(2) .
O71 H71B 0.84(2) .

loop_
_geom_hbond_atom_site_label_D
_geom_hbond_atom_site_label_H
_geom_hbond_atom_site_label_A
_geom_hbond_distance_DH
_geom_hbond_distance_HA
_geom_hbond_distance_DA
_geom_hbond_angle_DHA
_geom_hbond_site_symmetry_A
O53 H53B O14 0.84(2) 1.98(2) 2.825(6) 179(5) 2_557
O53 H53A O65 0.84(2) 1.97(2) 2.770(6) 158(4) 2_557
O54 H54B O49 0.86(2) 1.92(3) 2.727(6) 157(5) 1_546
O55 H55B O48 0.84(2) 1.98(2) 2.823(6) 174(6) 1_546
O55 H55A O69 0.85(2) 1.98(3) 2.793(6) 162(5) 1_546
O56 H56B O46 0.84(2) 1.90(2) 2.713(6) 162(4) 1_556
O56 H56A O71 0.84(2) 1.88(2) 2.703(6) 166(4) .
O57 H57A O22 0.85(2) 1.81(3) 2.628(6) 159(5) 1_554
O57 H57B O70 0.86(2) 2.03(3) 2.828(7) 155(4) .
O58 H58B O24 0.84(2) 1.99(3) 2.805(6) 163(7) 1_564
O58 H58A O67 0.83(2) 1.92(2) 2.745(7) 172(7) 2_566
O59 H59B O45 0.85(2) 1.89(2) 2.731(6) 169(7) 2_656
O59 H59A O62 0.84(2) 1.87(3) 2.694(8) 165(6) 2_666
O60 H60A O25 0.86(2) 1.93(3) 2.754(6) 161(6) 1_564
O60 H60B O63 0.85(2) 2.00(3) 2.825(6) 162(6) 2_666
O61 H61A O43 0.86(2) 2.05(3) 2.843(6) 153(5) .
O61 H61B O69 0.84(2) 1.97(3) 2.798(7) 166(7) 2_666
O62 H62A O68 0.876(11) 1.83(5) 2.634(11) 152(9) .
O63 H63A O45 0.85(2) 1.94(2) 2.783(6) 174(7) 2_656
O63 H63B O55 0.84(2) 2.00(2) 2.821(6) 167(7) 2_657
O64 H64A O14 0.86(2) 1.93(3) 2.773(7) 169(8) .
O64 H64B O66 0.85(2) 1.91(3) 2.749(10) 169(9) .
O65 H65B O21 0.86(2) 1.97(2) 2.818(7) 169(7) .
O65 H65A O61 0.86(2) 1.98(3) 2.803(7) 161(7) .
O67 H67B O21 0.848(11) 1.875(18) 2.713(6) 169(7) 2_567
O67 H67A O54 0.847(11) 1.92(3) 2.734(7) 160(7) 2_557
O69 H69A O40 0.85(2) 1.94(3) 2.753(6) 162(6) 2_656
O69 H69B O49 0.85(2) 2.12(4) 2.908(6) 154(7) 2_665
O70 H70A O18 0.85(2) 2.07(4) 2.882(7) 162(9) 2_556
O71 H71B O43 0.84(2) 1.96(3) 2.778(6) 165(7) 2_657
O71 H71A O46 0.85(2) 1.93(3) 2.749(6) 162(7) 2_656

loop_
_geom_torsion_atom_site_label_1
_geom_torsion_atom_site_label_2
_geom_torsion_atom_site_label_3
_geom_torsion_atom_site_label_4
_geom_torsion
_geom_torsion_site_symmetry_1
_geom_torsion_site_symmetry_4
Gd1 N1 C2 C3 163.9(4) . .
Gd1 N1 C2 C8 -18.0(6) . .
Gd1 N1 C6 C5 -162.5(4) . .
Gd1 N1 C6 C17 17.2(6) . .
Gd1 N7 C8 C2 15.3(6) . .
Gd1 N7 C8 C9 -166.1(4) . .
Gd1 N7 C12 C11 168.0(4) . .
Gd1 N7 C12 C23 -11.8(6) . .
Gd2 N26 C27 C28 -165.8(4) . .
Gd2 N26 C27 C33 16.1(7) . .
Gd2 N26 C31 C30 166.9(4) . .
Gd2 N26 C31 C41 -11.5(6) . .
Gd2 N32 C33 C27 -15.7(6) . .
Gd2 N32 C33 C34 167.2(4) . .
Gd2 N32 C37 C36 -166.7(4) . .
Gd2 N32 C37 C47 12.9(6) . .
Gd2 O42 Na51 O60 -5.47(17) . .
Gd2 O42 Na51 O61 154.01(19) . .
Gd2 O42 Na51 O62 -110(2) . .
Gd2 O42 Na51 O63 -107.5(2) . .
Gd2 O42 Na51 O64 70.9(2) . .
Gd2 Na51 O64 Na52 -64.5(5) . 1_564
N1 Gd1 N7 C8 -17.0(4) . .
N1 Gd1 N7 C12 175.3(4) . .
N1 Gd1 O19 C17 24.8(4) . .
N1 Gd1 O19 Na50 -154.2(3) . 1_545
N1 Gd1 O24 C23 -26.3(5) . .
N1 Gd1 O39 C38 -52.0(7) . .
N1 Gd1 O54 Na50 8.0(3) . 1_545
N1 C2 C3 C4 -0.9(8) . .
N1 C2 C8 N7 1.8(7) . .
N1 C2 C8 C9 -176.8(5) . .
N1 C6 C17 O18 -175.8(5) . .
N1 C6 C17 O19 3.6(7) . .
C2 N1 C6 C5 5.5(8) . .
C2 N1 C6 C17 -174.9(5) . .
C2 C3 C4 C5 3.5(8) . .
C2 C3 C4 C13 -175.7(5) . .
C2 C8 C9 C10 177.2(5) . .
C3 C2 C8 N7 179.9(5) . .
C3 C2 C8 C9 1.3(9) . .
C3 C4 C5 C6 -1.6(8) . .
C3 C4 C13 O14 -29.6(8) . .
C3 C4 C13 O15 151.4(5) . .
C3 C4 C13 Na52 -136.9(6) . 2_557
C4 C5 C6 N1 -2.9(8) . .
C4 C5 C6 C17 177.5(5) . .
C4 C13 O14 Na52 -146.2(5) . 2_557
C4 C13 O15 Gd2 -73.2(8) . .
C4 C13 O15 Na52 140.5(5) . 2_557
C5 C4 C13 O14 151.3(6) . .
C5 C4 C13 O15 -27.8(8) . .
C5 C4 C13 Na52 44.0(10) . 2_557
C5 C6 C17 O18 3.9(9) . .
C5 C6 C17 O19 -176.7(5) . .
C6 N1 C2 C3 -3.5(8) . .
C6 N1 C2 C8 174.6(5) . .
C6 C17 O19 Gd1 -25.6(7) . .
C6 C17 O19 Na50 153.3(4) . 1_545
N7 Gd1 N1 C2 18.1(4) . .
N7 Gd1 N1 C6 -174.3(4) . .
N7 Gd1 O19 C17 50.7(5) . .
N7 Gd1 O19 Na50 -128.4(2) . 1_545
N7 Gd1 O24 C23 -9.9(4) . .
N7 Gd1 O39 C38 -103.6(7) . .
N7 Gd1 O54 Na50 102.5(3) . 1_545
N7 C8 C9 C10 -1.2(9) . .
N7 C12 C23 O24 3.5(7) . .
N7 C12 C23 O25 -176.3(5) . .
C8 C2 C3 C4 -178.9(5) . .
C8 N7 C12 C11 -0.3(8) . .
C8 N7 C12 C23 180.0(5) . .
C8 C9 C10 C11 -0.3(8) . .
C8 C9 C10 C20 179.5(5) . .
C9 C10 C11 C12 1.4(8) . .
C9 C10 C20 O21 -8.2(8) . .
C9 C10 C20 O22 172.7(5) . .
C10 C11 C12 N7 -1.2(8) . .
C10 C11 C12 C23 178.5(5) . .
C11 C10 C20 O21 171.5(5) . .
C11 C10 C20 O22 -7.5(8) . .
C11 C12 C23 O24 -176.2(5) . .
C11 C12 C23 O25 3.9(9) . .
C12 N7 C8 C2 -177.1(5) . .
C12 N7 C8 C9 1.5(8) . .
C12 C23 O24 Gd1 7.8(7) . .
C12 C23 O25 Na52 77.3(6) . .
C13 C4 C5 C6 177.5(5) . .
O14 C13 O15 Gd2 107.8(7) . .
O14 C13 O15 Na52 -38.5(6) . 2_557
O15 Gd2 N26 C27 116.5(4) . .
O15 Gd2 N26 C31 -55.5(4) . .
O15 Gd2 N32 C33 -47.9(5) . .
O15 Gd2 N32 C37 118.9(4) . .
O15 Gd2 O42 C41 88.1(5) . .
O15 Gd2 O42 Na51 -97.0(2) . .
O15 Gd2 O48 C47 -99.3(5) . .
O15 Gd2 Na51 O42 72.5(2) . .
O15 Gd2 Na51 O60 -116.0(2) . .
O15 Gd2 Na51 O61 41.56(18) . .
O15 Gd2 Na51 O62 -117.6(4) . .
O15 Gd2 Na51 O63 147.33(17) . .
O15 Gd2 Na51 O64 -37.98(16) . .
O15 Gd2 O58 Na52 -3.3(2) . 2_557
O15 Gd2 O60 Na51 61.26(17) . .
O15 C13 O14 Na52 32.8(6) . 2_557
O18 C17 O19 Gd1 153.7(5) . .
O18 C17 O19 Na50 -27.3(9) . 1_545
O19 Gd1 N1 C2 171.9(5) . .
O19 Gd1 N1 C6 -20.5(4) . .
O19 Gd1 N7 C8 -43.2(5) . .
O19 Gd1 N7 C12 149.1(4) . .
O19 Gd1 O24 C23 -112.3(5) . .
O19 Gd1 O39 C38 8.3(7) . .
O19 Gd1 O54 Na50 -9.8(2) . 1_545
C20 C10 C11 C12 -178.3(5) . .
C23 O25 Na52 C13 -17.2(5) . 2_557
C23 O25 Na52 O14 2.7(5) . 2_557
C23 O25 Na52 O15 -27.3(6) . 2_557
C23 O25 Na52 Na52 78.0(5) . 2_548
C23 O25 Na52 O58 -133(8) . 2_557
C23 O25 Na52 O64 160.1(5) . 1_546
O24 Gd1 N1 C2 35.0(5) . .
O24 Gd1 N1 C6 -157.4(4) . .
O24 Gd1 N7 C8 178.7(5) . .
O24 Gd1 N7 C12 11.0(4) . .
O24 Gd1 O19 C17 133.3(4) . .
O24 Gd1 O19 Na50 -45.7(3) . 1_545
O24 Gd1 O39 C38 161.9(7) . .
O24 Gd1 O54 Na50 139.8(2) . 1_545
O24 C23 O25 Na52 -102.6(6) . .
O25 C23 O24 Gd1 -172.4(4) . .
N26 Gd2 O15 C13 58.5(7) . .
N26 Gd2 O15 Na52 -157.4(2) . 2_557
N26 Gd2 N32 C33 16.7(4) . .
N26 Gd2 N32 C37 -176.5(5) . .
N26 Gd2 O42 C41 -11.6(4) . .
N26 Gd2 O42 Na51 163.3(2) . .
N26 Gd2 O48 C47 34.2(5) . .
N26 Gd2 Na51 O42 -15.1(2) . .
N26 Gd2 Na51 O60 156.4(2) . .
N26 Gd2 Na51 O61 -46.00(19) . .
N26 Gd2 Na51 O62 154.9(4) . .
N26 Gd2 Na51 O63 59.78(17) . .
N26 Gd2 Na51 O64 -125.54(17) . .
N26 Gd2 O58 Na52 41.9(4) . 2_557
N26 Gd2 O60 Na51 -31.8(3) . .
N26 C27 C28 C29 -2.0(9) . .
N26 C27 C33 N32 0.1(7) . .
N26 C27 C33 C34 177.1(5) . .
N26 C31 C41 O42 1.8(7) . .
N26 C31 C41 O43 -179.1(5) . .
C27 N26 C31 C30 -5.5(8) . .
C27 N26 C31 C41 176.1(5) . .
C27 C28 C29 C30 -3.0(8) . .
C27 C28 C29 C38 174.4(5) . .
C27 C33 C34 C35 -178.4(5) . .
C28 C27 C33 N32 -178.0(5) . .
C28 C27 C33 C34 -1.0(9) . .
C28 C29 C30 C31 3.7(8) . .
C28 C29 C38 O39 -162.4(5) . .
C28 C29 C38 O40 16.3(8) . .
C29 C30 C31 N26 0.6(9) . .
C29 C30 C31 C41 178.9(5) . .
C29 C38 O39 Gd1 77.9(8) . .
C30 C29 C38 O39 14.9(8) . .
C30 C29 C38 O40 -166.4(6) . .
C30 C31 C41 O42 -176.6(5) . .
C30 C31 C41 O43 2.4(8) . .
C31 N26 C27 C28 6.2(8) . .
C31 N26 C27 C33 -171.9(5) . .
C31 C41 O42 Gd2 10.1(7) . .
C31 C41 O42 Na51 -164.3(4) . .
N32 Gd2 O15 C13 110.8(7) . .
N32 Gd2 O15 Na52 -105.2(3) . 2_557
N32 Gd2 N26 C27 -16.9(4) . .
N32 Gd2 N26 C31 171.1(4) . .
N32 Gd2 O42 C41 -32.7(5) . .
N32 Gd2 O42 Na51 142.25(18) . .
N32 Gd2 O48 C47 16.0(4) . .
N32 Gd2 Na51 O42 -62.9(3) . .
N32 Gd2 Na51 O60 108.6(2) . .
N32 Gd2 Na51 O61 -93.8(2) . .
N32 Gd2 Na51 O62 107.0(4) . .
N32 Gd2 Na51 O63 11.9(2) . .
N32 Gd2 Na51 O64 -173.4(2) . .
N32 Gd2 O58 Na52 118.6(2) . 2_557
N32 Gd2 O60 Na51 -122.8(2) . .
N32 C33 C34 C35 -1.6(9) . .
N32 C37 C47 O48 0.4(8) . .
N32 C37 C47 O49 -178.6(5) . .
C33 C27 C28 C29 175.9(5) . .
C33 N32 C37 C36 0.5(8) . .
C33 N32 C37 C47 -179.9(5) . .
C33 C34 C35 C36 1.7(8) . .
C33 C34 C35 C44 -177.5(5) . .
C34 C35 C36 C37 -0.8(8) . .
C34 C35 C44 O45 -9.1(8) . .
C34 C35 C44 O46 168.3(5) . .
C35 C36 C37 N32 -0.4(9) . .
C35 C36 C37 C47 -179.9(5) . .
C36 C35 C44 O45 171.7(5) . .
C36 C35 C44 O46 -10.8(8) . .
C36 C37 C47 O48 -180.0(5) . .
C36 C37 C47 O49 1.0(9) . .
C37 N32 C33 C27 177.6(5) . .
C37 N32 C33 C34 0.5(8) . .
C37 C47 O48 Gd2 -15.6(7) . .
C38 C29 C30 C31 -173.7(5) . .
O39 Gd1 N1 C2 -118.7(4) . .
O39 Gd1 N1 C6 48.9(4) . .
O39 Gd1 N7 C8 46.7(5) . .
O39 Gd1 N7 C12 -121.0(4) . .
O39 Gd1 O19 C17 -76.1(5) . .
O39 Gd1 O19 Na50 104.8(3) . 1_545
O39 Gd1 O24 C23 112.2(4) . .
O39 Gd1 O54 Na50 -81.8(2) . 1_545
O40 C38 O39 Gd1 -100.7(8) . .
C41 O42 Na51 Gd2 175.1(5) . .
C41 O42 Na51 O60 169.7(5) . .
C41 O42 Na51 O61 -30.8(4) . .
C41 O42 Na51 O62 65(2) . .
C41 O42 Na51 O63 67.6(4) . .
C41 O42 Na51 O64 -114.0(4) . .
O42 Gd2 O15 C13 -3.9(6) . .
O42 Gd2 O15 Na52 140.1(3) . 2_557
O42 Gd2 N26 C27 -176.4(5) . .
O42 Gd2 N26 C31 11.5(4) . .
O42 Gd2 N32 C33 38.4(5) . .
O42 Gd2 N32 C37 -154.9(4) . .
O42 Gd2 O48 C47 123.1(5) . .
O42 Gd2 Na51 O60 171.5(3) . .
O42 Gd2 Na51 O61 -30.9(2) . .
O42 Gd2 Na51 O62 169.9(4) . .
O42 Gd2 Na51 O63 74.8(2) . .
O42 Gd2 Na51 O64 -110.5(2) . .
O42 Gd2 O58 Na52 -52.0(3) . 2_557
O42 Gd2 O60 Na51 -4.98(15) . .
O42 Na51 O60 Gd2 5.09(16) . .
O42 Na51 O64 Na52 -97.2(5) . 1_564
O43 C41 O42 Gd2 -168.8(4) . .
O43 C41 O42 Na51 16.8(8) . .
C44 C35 C36 C37 178.4(5) . .
O48 Gd2 O15 C13 -159.8(6) . .
O48 Gd2 O15 Na52 -15.7(3) . 2_557
O48 Gd2 N26 C27 -35.4(5) . .
O48 Gd2 N26 C31 152.6(4) . .
O48 Gd2 N32 C33 179.0(5) . .
O48 Gd2 N32 C37 -14.3(4) . .
O48 Gd2 O42 C41 -119.9(4) . .
O48 Gd2 O42 Na51 55.1(3) . .
O48 Gd2 Na51 O42 -147.5(2) . .
O48 Gd2 Na51 O60 24.0(2) . .
O48 Gd2 Na51 O61 -178.46(18) . .
O48 Gd2 Na51 O62 22.4(4) . .
O48 Gd2 Na51 O63 -72.68(18) . .
O48 Gd2 Na51 O64 102.00(18) . .
O48 Gd2 O58 Na52 163.7(3) . 2_557
O48 Gd2 O60 Na51 -159.39(18) . .
O49 C47 O48 Gd2 163.4(4) . .
Na51 Gd2 O15 C13 -38.5(7) . .
Na51 Gd2 O15 Na52 105.5(2) . 2_557
Na51 Gd2 N26 C27 -167.2(4) . .
Na51 Gd2 N26 C31 20.8(4) . .
Na51 Gd2 N32 C33 74.0(5) . .
Na51 Gd2 N32 C37 -119.2(4) . .
Na51 Gd2 O42 C41 -175.0(6) . .
Na51 Gd2 O48 C47 155.1(4) . .
Na51 Gd2 O58 Na52 -76.5(2) . 2_557
Na50 Gd1 N1 C2 157.8(4) 1_545 .
Na50 Gd1 N1 C6 -34.6(4) 1_545 .
Na50 Gd1 N7 C8 -80.8(5) 1_545 .
Na50 Gd1 N7 C12 111.5(4) 1_545 .
Na50 Gd1 O19 C17 179.0(6) 1_545 .
Na50 Gd1 O24 C23 -138.5(4) 1_545 .
Na50 Gd1 O39 C38 41.4(7) 1_545 .
Na52 C13 O15 Gd2 146.3(7) 2_557 .
O53 Gd1 N1 C2 94.3(4) . .
O53 Gd1 N1 C6 -98.2(4) . .
O53 Gd1 N7 C8 -104.7(4) . .
O53 Gd1 N7 C12 87.6(4) . .
O53 Gd1 O19 C17 111.4(5) . .
O53 Gd1 O19 Na50 -67.6(2) . 1_545
O53 Gd1 O24 C23 -89.9(5) . .
O53 Gd1 O39 C38 21.4(9) . .
O53 Gd1 O54 Na50 68.5(2) . 1_545
O54 Gd1 N1 C2 152.8(4) . .
O54 Gd1 N1 C6 -39.6(5) . .
O54 Gd1 N7 C8 -139.0(4) . .
O54 Gd1 N7 C12 53.3(5) . .
O54 Gd1 O19 C17 -170.0(5) . .
O54 Gd1 O19 Na50 10.9(2) . 1_545
O54 Gd1 O24 C23 -165.1(5) . .
O54 Gd1 O39 C38 80.0(7) . .
O55 Gd1 N1 C2 -70.5(5) . .
O55 Gd1 N1 C6 97.1(5) . .
O55 Gd1 N7 C8 132.0(4) . .
O55 Gd1 N7 C12 -35.7(4) . .
O55 Gd1 O19 C17 -123.9(4) . .
O55 Gd1 O19 Na50 57.1(3) . 1_545
O55 Gd1 O24 C23 124.6(5) . .
O55 Gd1 O39 C38 149.7(8) . .
O55 Gd1 O54 Na50 -152.1(2) . 1_545
O56 Gd1 N1 C2 -48.1(4) . .
O56 Gd1 N1 C6 119.5(4) . .
O56 Gd1 N7 C8 78.0(4) . .
O56 Gd1 N7 C12 -89.7(4) . .
O56 Gd1 O19 C17 -28.7(5) . .
O56 Gd1 O19 Na50 152.2(2) . 1_545
O56 Gd1 O24 C23 53.6(4) . .
O56 Gd1 O39 C38 -133.6(8) . .
O56 Gd1 O54 Na50 -137.9(2) . 1_545
O57 Gd2 O15 C13 139.9(7) . .
O57 Gd2 O15 Na52 -76.0(3) . 2_557
O57 Gd2 N26 C27 50.6(4) . .
O57 Gd2 N26 C31 -121.4(4) . .
O57 Gd2 N32 C33 -76.9(4) . .
O57 Gd2 N32 C37 89.8(4) . .
O57 Gd2 O42 C41 48.1(5) . .
O57 Gd2 O42 Na51 -136.96(18) . .
O57 Gd2 O48 C47 -46.8(5) . .
O57 Gd2 Na51 O42 70.2(3) . .
O57 Gd2 Na51 O60 -118.3(3) . .
O57 Gd2 Na51 O61 39.2(3) . .
O57 Gd2 Na51 O62 -119.9(4) . .
O57 Gd2 Na51 O63 145.0(2) . .
O57 Gd2 Na51 O64 -40.3(2) . .
O57 Gd2 O58 Na52 66.6(2) . 2_557
O57 Gd2 O60 Na51 116.4(2) . .
O58 Gd2 O15 C13 -140.7(7) . .
O58 Gd2 O15 Na52 3.3(2) . 2_557
O58 Gd2 N26 C27 74.4(5) . .
O58 Gd2 N26 C31 -97.6(5) . .
O58 Gd2 N32 C33 -132.2(4) . .
O58 Gd2 N32 C37 34.5(4) . .
O58 Gd2 O42 C41 137.4(4) . .
O58 Gd2 O42 Na51 -47.6(2) . .
O58 Gd2 O48 C47 -118.4(5) . .
O58 Gd2 Na51 O42 140.7(2) . .
O58 Gd2 Na51 O60 -47.8(2) . .
O58 Gd2 Na51 O61 109.76(19) . .
O58 Gd2 Na51 O62 -49.4(4) . .
O58 Gd2 Na51 O63 -144.47(17) . .
O58 Gd2 Na51 O64 30.21(17) . .
O58 Gd2 O60 Na51 128.93(19) . .
O59 Gd2 O15 C13 -6.3(8) . .
O59 Gd2 O15 Na52 137.7(3) . 2_557
O59 Gd2 N26 C27 -98.5(4) . .
O59 Gd2 N26 C31 89.5(4) . .
O59 Gd2 N32 C33 97.8(4) . .
O59 Gd2 N32 C37 -95.4(4) . .
O59 Gd2 O42 C41 -93.5(5) . .
O59 Gd2 O42 Na51 81.5(2) . .
O59 Gd2 O48 C47 97.1(5) . .
O59 Gd2 Na51 O42 -87.3(2) . .
O59 Gd2 Na51 O60 84.2(2) . .
O59 Gd2 Na51 O61 -118.2(2) . .
O59 Gd2 Na51 O62 82.6(4) . .
O59 Gd2 Na51 O63 -12.47(17) . .
O59 Gd2 Na51 O64 162.21(18) . .
O59 Gd2 O58 Na52 -147.3(2) . 2_557
O59 Gd2 O60 Na51 -82.50(18) . .
O60 Gd2 O15 C13 -72.6(7) . .
O60 Gd2 O15 Na52 71.4(2) . 2_557
O60 Gd2 N26 C27 -147.9(4) . .
O60 Gd2 N26 C31 40.0(5) . .
O60 Gd2 N32 C33 137.2(4) . .
O60 Gd2 N32 C37 -56.1(5) . .
O60 Gd2 O42 C41 -169.4(5) . .
O60 Gd2 O42 Na51 5.55(17) . .
O60 Gd2 O48 C47 169.7(5) . .
O60 Gd2 Na51 O42 -171.5(3) . .
O60 Gd2 Na51 O61 157.6(2) . .
O60 Gd2 Na51 O62 -1.5(4) . .
O60 Gd2 Na51 O63 -96.6(2) . .
O60 Gd2 Na51 O64 78.0(2) . .
O60 Gd2 O58 Na52 -105.6(3) . 2_557
O60 Na51 O64 Na52 -27.0(5) . 1_564
O61 Na51 O60 Gd2 -47.1(5) . .
O61 Na51 O64 Na52 173.1(5) . 1_564
O62 Na51 O60 Gd2 179.1(2) . .
O62 Na51 O64 Na52 82.9(5) . 1_564
O63 Na51 O60 Gd2 90.31(18) . .
O63 Na51 O64 Na52 70.4(17) . 1_564
O64 Na51 O60 Gd2 -97.20(18) . .
